data_2235129
loop_
_publ_author_name
'Tiritiris, Ioannis'
'Kantlehner, Willi'

_publ_section_title
;
 <i>N</i>,<i>N</i>,<i>N</i>',<i>N</i>'-Tetramethyl-<i>N</i>'',<i>N</i>''-dipropylguanidinium
 chloride--(2<i>Z</i>)-2,3-diaminobut-2-enedinitrile (1/1)
;
_journal_coeditor_code KP2418
_journal_issue 6
_journal_name_full 'Acta Crystallographica Section E'
_journal_page_first o1944
_journal_paper_doi 10.1107/S1600536812023264
_journal_volume 68
_journal_year 2012
_chemical_formula_iupac 'C11 H26 N3 +, Cl -, C4 H4 N4'
_chemical_formula_moiety 'C11 H26 N3 +, Cl -, C4 H4 N4'
_chemical_formula_sum 'C15 H30 Cl N7'
_chemical_formula_weight 343.91
_chemical_name_systematic
;<i>N</i>,<i>N</i>,<i>N</i>',<i>N</i>'-Tetramethyl-
<i>N</i>'',<i>N</i>''-dipropylguanidinium chloride--
(2<i>Z</i>)-2,3-diaminobut-2-enedinitrile (1/1)
;
_space_group_IT_number 14
_symmetry_cell_setting monoclinic
_symmetry_space_group_name_Hall '-P 2yn'
_symmetry_space_group_name_H-M 'P 1 21/n 1'
_atom_sites_solution_hydrogens difmap
_atom_sites_solution_primary direct
_atom_sites_solution_secondary difmap
_audit_creation_method SHELXL97
_cell_angle_alpha 90.00
_cell_angle_beta 101.341(2)
_cell_angle_gamma 90.00
_cell_formula_units_Z 4
_cell_length_a 8.5646(3)
_cell_length_b 24.6447(9)
_cell_length_c 9.5363(4)
_cell_measurement_reflns_used 4700
_cell_measurement_temperature 100(2)
_cell_measurement_theta_max 28.28
_cell_measurement_theta_min 0.41
_cell_volume 1973.54(13)
_computing_cell_refinement 'SCALEPACK (Otwinowski & Minor, 1997)'
_computing_data_collection 'COLLECT (Hooft, 2004)'
_computing_data_reduction 'SCALEPACK (Otwinowski & Minor, 1997)'
_computing_molecular_graphics 'DIAMOND (Brandenburg & Putz, 2005)'
_computing_publication_material 'SHELXL97 (Sheldrick, 2008)'
_computing_structure_refinement 'SHELXL97 (Sheldrick, 2008)'
_computing_structure_solution 'SHELXS97 (Sheldrick, 2008)'
_diffrn_ambient_temperature 100(2)
_diffrn_measured_fraction_theta_full 0.999
_diffrn_measured_fraction_theta_max 0.999
_diffrn_measurement_device_type 'Bruker--Nonius KappaCCD'
_diffrn_measurement_method '\f scans, and \w scans'
_diffrn_radiation_monochromator graphite
_diffrn_radiation_source 'sealed tube'
_diffrn_radiation_type MoK\a
_diffrn_radiation_wavelength 0.71073
_diffrn_reflns_av_R_equivalents 0.0518
_diffrn_reflns_av_sigmaI/netI 0.0853
_diffrn_reflns_limit_h_max 11
_diffrn_reflns_limit_h_min -11
_diffrn_reflns_limit_k_max 30
_diffrn_reflns_limit_k_min -32
_diffrn_reflns_limit_l_max 12
_diffrn_reflns_limit_l_min -12
_diffrn_reflns_number 8538
_diffrn_reflns_theta_full 28.28
_diffrn_reflns_theta_max 28.28
_diffrn_reflns_theta_min 1.65
_diffrn_standards_interval_count 0
_diffrn_standards_interval_time 0
_diffrn_standards_number 0
_exptl_absorpt_coefficient_mu 0.204
_exptl_absorpt_correction_type none
_exptl_crystal_colour colourless
_exptl_crystal_density_diffrn 1.158
_exptl_crystal_density_method 'not measured'
_exptl_crystal_description lath-shaped
_exptl_crystal_F_000 744
_exptl_crystal_size_max 0.21
_exptl_crystal_size_mid 0.17
_exptl_crystal_size_min 0.14
_refine_diff_density_max 0.264
_refine_diff_density_min -0.264
_refine_ls_extinction_method none
_refine_ls_goodness_of_fit_ref 1.005
_refine_ls_hydrogen_treatment mixed
_refine_ls_matrix_type full
_refine_ls_number_parameters 230
_refine_ls_number_reflns 4901
_refine_ls_number_restraints 0
_refine_ls_restrained_S_all 1.005
_refine_ls_R_factor_all 0.0981
_refine_ls_R_factor_gt 0.0466
_refine_ls_shift/su_max 0.000
_refine_ls_shift/su_mean 0.000
_refine_ls_structure_factor_coef Fsqd
_refine_ls_weighting_details 'calc w=1/[\s^2^(Fo^2^)+(0.0430P)^2^+0.0000P] where P=(Fo^2^+2Fc^2^)/3'
_refine_ls_weighting_scheme calc
_refine_ls_wR_factor_gt 0.0893
_refine_ls_wR_factor_ref 0.1023
_reflns_number_gt 3055
_reflns_number_total 4901
_reflns_threshold_expression I>2\s(I)
_cod_data_source_file kp2418.cif
_cod_data_source_block I
_cod_original_sg_symbol_H-M 'P 21/n'
_cod_database_code 2235129
_cod_database_fobs_code 2235129

loop_
_symmetry_equiv_pos_as_xyz
'x, y, z'
'-x+1/2, y+1/2, -z+1/2'
'-x, -y, -z'
'x-1/2, -y-1/2, z-1/2'

loop_
_atom_site_type_symbol
_atom_site_label
_atom_site_fract_x
_atom_site_fract_y
_atom_site_fract_z
_atom_site_U_iso_or_equiv
_atom_site_adp_type
_atom_site_calc_flag
_atom_site_refinement_flags
_atom_site_occupancy
_atom_site_symmetry_multiplicity
Cl Cl1 0.77349(4) 0.023155(18) 0.13502(5) 0.02555(13) Uani d . 1 1
C C1 0.73690(17) 0.11012(7) 0.67572(16) 0.0157(4) Uani d . 1 1
N N1 0.60198(14) 0.08427(6) 0.68672(14) 0.0179(3) Uani d . 1 1
N N2 0.85119(14) 0.08348(6) 0.62646(14) 0.0180(3) Uani d . 1 1
N N3 0.75830(14) 0.16234(5) 0.71465(13) 0.0145(3) Uani d . 1 1
C C2 1.02067(17) 0.09594(8) 0.67499(18) 0.0241(4) Uani d . 1 1
H H2A 1.0601 0.1154 0.5994 0.036 Uiso calc R 1 1
H H2B 1.0806 0.0621 0.6971 0.036 Uiso calc R 1 1
H H2C 1.0346 0.1186 0.7610 0.036 Uiso calc R 1 1
C C3 0.8157(2) 0.04293(8) 0.51327(19) 0.0274(4) Uani d . 1 1
H H3A 0.8484 0.0070 0.5526 0.041 Uiso calc R 1 1
H H3B 0.8738 0.0517 0.4373 0.041 Uiso calc R 1 1
H H3C 0.7010 0.0428 0.4739 0.041 Uiso calc R 1 1
C C4 0.6013(2) 0.02679(7) 0.72316(19) 0.0270(4) Uani d . 1 1
H H4A 0.5649 0.0055 0.6361 0.041 Uiso calc R 1 1
H H4B 0.5293 0.0208 0.7898 0.041 Uiso calc R 1 1
H H4C 0.7093 0.0155 0.7681 0.041 Uiso calc R 1 1
C C5 0.44834(17) 0.11190(7) 0.66526(18) 0.0228(4) Uani d . 1 1
H H5A 0.4136 0.1149 0.7569 0.034 Uiso calc R 1 1
H H5B 0.3695 0.0911 0.5979 0.034 Uiso calc R 1 1
H H5C 0.4587 0.1483 0.6265 0.034 Uiso calc R 1 1
C C6 0.83711(16) 0.19998(7) 0.63049(16) 0.0158(4) Uani d . 1 1
H H6A 0.8609 0.1807 0.5461 0.019 Uiso calc R 1 1
H H6B 0.9394 0.2122 0.6895 0.019 Uiso calc R 1 1
C C7 0.73418(17) 0.24919(7) 0.58080(17) 0.0180(4) Uani d . 1 1
H H7A 0.6240 0.2372 0.5412 0.022 Uiso calc R 1 1
H H7B 0.7311 0.2731 0.6636 0.022 Uiso calc R 1 1
C C8 0.7983(2) 0.28072(8) 0.46745(18) 0.0260(4) Uani d . 1 1
H H8A 0.9067 0.2932 0.5071 0.039 Uiso calc R 1 1
H H8B 0.7297 0.3121 0.4373 0.039 Uiso calc R 1 1
H H8C 0.7999 0.2572 0.3849 0.039 Uiso calc R 1 1
C C9 0.70155(17) 0.18362(7) 0.84042(16) 0.0174(4) Uani d . 1 1
H H9A 0.6533 0.1537 0.8867 0.021 Uiso calc R 1 1
H H9B 0.6182 0.2113 0.8089 0.021 Uiso calc R 1 1
C C10 0.83651(17) 0.20876(8) 0.94804(17) 0.0217(4) Uani d . 1 1
H H10A 0.8801 0.2402 0.9038 0.026 Uiso calc R 1 1
H H10B 0.9230 0.1818 0.9748 0.026 Uiso calc R 1 1
C C11 0.7796(2) 0.22732(8) 1.08166(18) 0.0302(5) Uani d . 1 1
H H11A 0.6972 0.2552 1.0558 0.045 Uiso calc R 1 1
H H11B 0.8694 0.2424 1.1502 0.045 Uiso calc R 1 1
H H11C 0.7353 0.1963 1.1250 0.045 Uiso calc R 1 1
C C12 0.20196(18) 0.09908(7) 0.15547(17) 0.0185(4) Uani d . 1 1
C C13 0.36014(18) 0.10073(7) 0.15344(17) 0.0186(4) Uani d . 1 1
N N4 0.08854(18) 0.07578(7) 0.04879(17) 0.0255(4) Uani d . 1 1
H H41 -0.001(2) 0.0652(9) 0.075(2) 0.048(6) Uiso d . 1 1
H H42 0.129(2) 0.0521(9) -0.002(2) 0.033(6) Uiso d . 1 1
N N5 0.42670(19) 0.07966(7) 0.04344(16) 0.0216(3) Uani d . 1 1
H H51 0.530(2) 0.0716(8) 0.0693(19) 0.034(5) Uiso d . 1 1
H H52 0.369(2) 0.0554(9) -0.006(2) 0.031(6) Uiso d . 1 1
C C14 0.4658(2) 0.12854(7) 0.26529(19) 0.0228(4) Uani d . 1 1
N N6 0.55281(18) 0.15012(7) 0.35497(17) 0.0334(4) Uani d . 1 1
C C15 0.14409(19) 0.12679(7) 0.26810(19) 0.0227(4) Uani d . 1 1
N N7 0.09678(18) 0.14926(7) 0.35655(17) 0.0344(4) Uani d . 1 1

loop_
_atom_site_aniso_label
_atom_site_aniso_U_11
_atom_site_aniso_U_22
_atom_site_aniso_U_33
_atom_site_aniso_U_12
_atom_site_aniso_U_13
_atom_site_aniso_U_23
Cl1 0.0218(2) 0.0282(3) 0.0271(3) 0.00105(18) 0.00570(16) -0.0083(2)
C1 0.0188(8) 0.0192(10) 0.0093(8) 0.0032(7) 0.0031(6) 0.0015(7)
N1 0.0192(7) 0.0153(8) 0.0206(8) -0.0030(6) 0.0070(5) 0.0012(6)
N2 0.0191(7) 0.0201(9) 0.0155(7) 0.0051(6) 0.0049(5) -0.0011(6)
N3 0.0152(6) 0.0164(8) 0.0133(7) -0.0007(6) 0.0059(5) -0.0011(6)
C2 0.0192(8) 0.0309(12) 0.0221(10) 0.0089(7) 0.0035(7) 0.0012(8)
C3 0.0345(9) 0.0246(11) 0.0240(10) 0.0059(8) 0.0075(8) -0.0061(8)
C4 0.0372(10) 0.0196(11) 0.0256(10) -0.0056(8) 0.0095(8) 0.0016(8)
C5 0.0164(8) 0.0292(12) 0.0236(10) -0.0022(7) 0.0057(7) -0.0022(8)
C6 0.0129(7) 0.0198(10) 0.0161(9) -0.0028(7) 0.0064(6) 0.0001(7)
C7 0.0183(8) 0.0185(10) 0.0179(9) -0.0007(7) 0.0053(6) -0.0006(7)
C8 0.0348(9) 0.0234(11) 0.0212(10) -0.0016(8) 0.0091(7) -0.0007(8)
C9 0.0158(8) 0.0236(10) 0.0144(9) -0.0004(7) 0.0066(6) -0.0019(7)
C10 0.0197(8) 0.0283(11) 0.0170(9) -0.0029(7) 0.0039(6) -0.0039(8)
C11 0.0277(9) 0.0442(13) 0.0200(10) -0.0104(8) 0.0075(7) -0.0121(9)
C12 0.0262(9) 0.0147(10) 0.0160(9) 0.0010(7) 0.0075(7) 0.0030(7)
C13 0.0272(9) 0.0121(9) 0.0168(9) 0.0022(7) 0.0047(7) 0.0030(7)
N4 0.0226(8) 0.0295(11) 0.0259(9) -0.0003(7) 0.0087(7) -0.0065(8)
N5 0.0232(8) 0.0219(10) 0.0203(8) -0.0004(7) 0.0053(6) -0.0022(7)
C14 0.0279(9) 0.0210(10) 0.0215(10) 0.0010(8) 0.0097(8) 0.0034(8)
N6 0.0371(9) 0.0377(11) 0.0258(9) -0.0062(8) 0.0071(7) -0.0044(8)
C15 0.0280(9) 0.0196(11) 0.0217(10) -0.0014(8) 0.0078(7) 0.0052(8)
N7 0.0437(9) 0.0377(11) 0.0257(9) 0.0010(8) 0.0165(7) -0.0023(8)

loop_
_atom_type_symbol
_atom_type_description
_atom_type_scat_dispersion_real
_atom_type_scat_dispersion_imag
_atom_type_scat_source
C C 0.0033 0.0016 'International Tables Vol C Tables 4.2.6.8 and 6.1.1.4'
N N 0.0061 0.0033 'International Tables Vol C Tables 4.2.6.8 and 6.1.1.4'
H H 0.0000 0.0000 'International Tables Vol C Tables 4.2.6.8 and 6.1.1.4'
Cl Cl 0.1484 0.1585 'International Tables Vol C Tables 4.2.6.8 and 6.1.1.4'

loop_
_geom_angle_atom_site_label_1
_geom_angle_atom_site_label_2
_geom_angle_atom_site_label_3
_geom_angle
N2 C1 N1 119.70(15)
N2 C1 N3 119.87(14)
N1 C1 N3 120.44(13)
C1 N1 C4 121.56(13)
C1 N1 C5 122.28(14)
C4 N1 C5 116.15(13)
C1 N2 C3 122.37(13)
C1 N2 C2 122.24(14)
C3 N2 C2 115.24(13)
C1 N3 C6 120.34(13)
C1 N3 C9 121.10(13)
C6 N3 C9 118.56(13)
N2 C2 H2A 109.5
N2 C2 H2B 109.5
H2A C2 H2B 109.5
N2 C2 H2C 109.5
H2A C2 H2C 109.5
H2B C2 H2C 109.5
N2 C3 H3A 109.5
N2 C3 H3B 109.5
H3A C3 H3B 109.5
N2 C3 H3C 109.5
H3A C3 H3C 109.5
H3B C3 H3C 109.5
N1 C4 H4A 109.5
N1 C4 H4B 109.5
H4A C4 H4B 109.5
N1 C4 H4C 109.5
H4A C4 H4C 109.5
H4B C4 H4C 109.5
N1 C5 H5A 109.5
N1 C5 H5B 109.5
H5A C5 H5B 109.5
N1 C5 H5C 109.5
H5A C5 H5C 109.5
H5B C5 H5C 109.5
N3 C6 C7 111.86(11)
N3 C6 H6A 109.2
C7 C6 H6A 109.2
N3 C6 H6B 109.2
C7 C6 H6B 109.2
H6A C6 H6B 107.9
C8 C7 C6 111.19(13)
C8 C7 H7A 109.4
C6 C7 H7A 109.4
C8 C7 H7B 109.4
C6 C7 H7B 109.4
H7A C7 H7B 108.0
C7 C8 H8A 109.5
C7 C8 H8B 109.5
H8A C8 H8B 109.5
C7 C8 H8C 109.5
H8A C8 H8C 109.5
H8B C8 H8C 109.5
N3 C9 C10 111.44(11)
N3 C9 H9A 109.3
C10 C9 H9A 109.3
N3 C9 H9B 109.3
C10 C9 H9B 109.3
H9A C9 H9B 108.0
C9 C10 C11 111.21(12)
C9 C10 H10A 109.4
C11 C10 H10A 109.4
C9 C10 H10B 109.4
C11 C10 H10B 109.4
H10A C10 H10B 108.0
C10 C11 H11A 109.5
C10 C11 H11B 109.5
H11A C11 H11B 109.5
C10 C11 H11C 109.5
H11A C11 H11C 109.5
H11B C11 H11C 109.5
C13 C12 N4 123.97(15)
C13 C12 C15 119.10(15)
N4 C12 C15 116.72(14)
C12 C13 N5 123.89(15)
C12 C13 C14 119.35(15)
N5 C13 C14 116.64(14)
C12 N4 H41 115.9(14)
C12 N4 H42 112.8(12)
H41 N4 H42 114.6(19)
C13 N5 H51 114.0(12)
C13 N5 H52 113.2(12)
H51 N5 H52 115.6(17)
N6 C14 C13 178.7(2)
N7 C15 C12 179.1(2)

loop_
_geom_bond_atom_site_label_1
_geom_bond_atom_site_label_2
_geom_bond_distance
C1 N2 1.3381(19)
C1 N1 1.3415(19)
C1 N3 1.342(2)
N1 C4 1.459(2)
N1 C5 1.4598(19)
N2 C3 1.459(2)
N2 C2 1.4667(19)
N3 C6 1.4742(19)
N3 C9 1.4761(19)
C2 H2A 0.9800
C2 H2B 0.9800
C2 H2C 0.9800
C3 H3A 0.9800
C3 H3B 0.9800
C3 H3C 0.9800
C4 H4A 0.9800
C4 H4B 0.9800
C4 H4C 0.9800
C5 H5A 0.9800
C5 H5B 0.9800
C5 H5C 0.9800
C6 C7 1.519(2)
C6 H6A 0.9900
C6 H6B 0.9900
C7 C8 1.519(2)
C7 H7A 0.9900
C7 H7B 0.9900
C8 H8A 0.9800
C8 H8B 0.9800
C8 H8C 0.9800
C9 C10 1.519(2)
C9 H9A 0.9900
C9 H9B 0.9900
C10 C11 1.522(2)
C10 H10A 0.9900
C10 H10B 0.9900
C11 H11A 0.9800
C11 H11B 0.9800
C11 H11C 0.9800
C12 C13 1.359(2)
C12 N4 1.386(2)
C12 C15 1.441(2)
C13 N5 1.389(2)
C13 C14 1.431(2)
N4 H41 0.89(2)
N4 H42 0.87(2)
N5 H51 0.90(2)
N5 H52 0.86(2)
C14 N6 1.148(2)
C15 N7 1.148(2)

loop_
_geom_hbond_atom_site_label_D
_geom_hbond_atom_site_label_H
_geom_hbond_atom_site_label_A
_geom_hbond_site_symmetry_A
_geom_hbond_distance_DH
_geom_hbond_distance_HA
_geom_hbond_distance_DA
_geom_hbond_angle_DHA
_geom_hbond_publ_flag
N4 H41 Cl1 1_455 0.89(2) 2.36(2) 3.242(2) 171(2) y
N4 H42 Cl1 3_655 0.87(2) 2.48(2) 3.351(2) 174(2) y
N5 H51 Cl1 1 0.90(2) 2.37(2) 3.241(2) 163(2) y
N5 H52 Cl1 3_655 0.86(2) 2.48(2) 3.333(2) 173(2) y

loop_
_geom_torsion_atom_site_label_1
_geom_torsion_atom_site_label_2
_geom_torsion_atom_site_label_3
_geom_torsion_atom_site_label_4
_geom_torsion
N2 C1 N1 C4 33.9(2)
N3 C1 N1 C4 -145.70(15)
N2 C1 N1 C5 -147.08(15)
N3 C1 N1 C5 33.4(2)
N1 C1 N2 C3 36.4(2)
N3 C1 N2 C3 -143.99(16)
N1 C1 N2 C2 -148.24(15)
N3 C1 N2 C2 31.3(2)
N2 C1 N3 C6 39.34(19)
N1 C1 N3 C6 -141.10(14)
N2 C1 N3 C9 -141.71(14)
N1 C1 N3 C9 37.9(2)
C1 N3 C6 C7 124.34(15)
C9 N3 C6 C7 -54.64(17)
N3 C6 C7 C8 -166.97(13)
C1 N3 C9 C10 122.97(15)
C6 N3 C9 C10 -58.06(18)
N3 C9 C10 C11 -176.32(15)
N4 C12 C13 N5 0.6(3)
C15 C12 C13 N5 -174.05(16)
N4 C12 C13 C14 176.48(16)
C15 C12 C13 C14 1.8(2)

loop_
_cod_related_entry_id
_cod_related_entry_database
_cod_related_entry_code
1 ChemSpider 30657786
